data_4114313
loop_
_publ_author_name
'F. Albert Cotton'
'Chun Y. Liu'
'Carlos A. Murillo'
'Dino Villagr\'an'
'Xiaoping Wang'

_publ_section_title
;
 Modifying Electronic Communication in Dimolybdenum Units by Linkage
 Isomers of Bridged Oxamidate Dianions
;
_journal_name_full 'Journal of the American Chemical Society'
_journal_page_first 13564
_journal_page_last 13575
_journal_paper_doi 10.1021/ja036884e
_journal_volume 125
_journal_year 2003
_chemical_formula_moiety '[Mo2(C15H15N2O2)3(O2CCH3)]'
_chemical_formula_sum 'C47 H48 Mo2 N6 O8'
_chemical_formula_weight 1016.79
_chemical_name_systematic
; 
 ? 
;
_space_group_IT_number 14
_symmetry_cell_setting monoclinic
_symmetry_space_group_name_Hall '-P 2ybc'
_symmetry_space_group_name_H-M 'P 1 21/c 1'
_atom_sites_solution_hydrogens geom
_atom_sites_solution_primary direct
_atom_sites_solution_secondary difmap
_audit_creation_method SHELXL-97
_cell_angle_alpha 90.00
_cell_angle_beta 95.386(2)
_cell_angle_gamma 90.00
_cell_formula_units_Z 4
_cell_length_a 9.9380(10)
_cell_length_b 41.791(4)
_cell_length_c 10.8866(11)
_cell_measurement_reflns_used 17315
_cell_measurement_temperature 213(2)
_cell_measurement_theta_max 24.983
_cell_measurement_theta_min 2.381
_cell_volume 4501.4(8)
_computing_cell_refinement SAINT
_computing_data_collection SMART
_computing_data_reduction SAINT
_computing_molecular_graphics XP
_computing_publication_material CIFTAB
_computing_structure_refinement 'SHELXL-97 (Sheldrick, 1997)'
_computing_structure_solution 'SHELXS-97 (Sheldrick, 1990)'
_diffrn_ambient_temperature 213(2)
_diffrn_measured_fraction_theta_full 0.998
_diffrn_measured_fraction_theta_max 0.998
_diffrn_measurement_device_type \w-scans
_diffrn_measurement_method 'BRUKER SMART 1000'
_diffrn_radiation_monochromator graphite
_diffrn_radiation_source 'normal-focus sealed tube'
_diffrn_radiation_type MoK\a
_diffrn_radiation_wavelength 0.71073
_diffrn_reflns_av_R_equivalents 0.0370
_diffrn_reflns_av_sigmaI/netI 0.0383
_diffrn_reflns_limit_h_max 10
_diffrn_reflns_limit_h_min -10
_diffrn_reflns_limit_k_max 45
_diffrn_reflns_limit_k_min -42
_diffrn_reflns_limit_l_max 11
_diffrn_reflns_limit_l_min -11
_diffrn_reflns_number 18759
_diffrn_reflns_theta_full 22.50
_diffrn_reflns_theta_max 22.50
_diffrn_reflns_theta_min 1.94
_diffrn_standards_number 'none (area detector data)'
_exptl_absorpt_coefficient_mu 0.617
_exptl_absorpt_correction_T_max 0.970
_exptl_absorpt_correction_T_min 0.861
_exptl_absorpt_correction_type multi-scan
_exptl_absorpt_process_details SADABS
_exptl_crystal_colour yellow
_exptl_crystal_density_diffrn 1.500
_exptl_crystal_description plate
_exptl_crystal_F_000 2080
_exptl_crystal_size_max 0.400
_exptl_crystal_size_mid 0.165
_exptl_crystal_size_min 0.050
_refine_diff_density_max 0.944
_refine_diff_density_min -0.970
_refine_diff_density_rms 0.097
_refine_ls_extinction_method none
_refine_ls_goodness_of_fit_ref 1.089
_refine_ls_hydrogen_treatment mixed
_refine_ls_matrix_type full
_refine_ls_number_parameters 568
_refine_ls_number_reflns 5881
_refine_ls_number_restraints 0
_refine_ls_restrained_S_all 1.089
_refine_ls_R_factor_all 0.0728
_refine_ls_R_factor_gt 0.0649
_refine_ls_shift/su_max 0.000
_refine_ls_shift/su_mean 0.000
_refine_ls_structure_factor_coef Fsqd
_refine_ls_weighting_details 'calc w=1/[\s^2^(Fo^2^)+(0.0350P)^2^+45.0000P] where P=(Fo^2^+2Fc^2^)/3'
_refine_ls_weighting_scheme calc
_refine_ls_wR_factor_gt 0.1451
_refine_ls_wR_factor_ref 0.1491
_reflns_number_gt 5206
_reflns_number_total 5881
_reflns_threshold_expression >2sigma(I)
_cod_data_source_file ja036884esi20030624_052348_1.cif
_cod_data_source_block cmpd1
_cod_original_cell_volume 4501.5(8)
_cod_database_code 4114313

loop_
_symmetry_equiv_pos_as_xyz
'x, y, z'
'-x, y+1/2, -z+1/2'
'-x, -y, -z'
'x, -y-1/2, z-1/2'

loop_
_atom_site_label
_atom_site_type_symbol
_atom_site_fract_x
_atom_site_fract_y
_atom_site_fract_z
_atom_site_U_iso_or_equiv
_atom_site_adp_type
_atom_site_occupancy
_atom_site_symmetry_multiplicity
_atom_site_calc_flag
_atom_site_refinement_flags
Mo1 Mo 0.30708(7) 0.117000(15) 0.27926(6) 0.0269(2) Uani 1 1 d .
Mo2 Mo 0.19958(7) 0.150508(15) 0.16649(6) 0.0270(2) Uani 1 1 d .
N1 N 0.1758(6) 0.12253(14) 0.4233(6) 0.0283(15) Uani 1 1 d .
N2 N 0.0535(6) 0.15779(14) 0.2984(6) 0.0268(15) Uani 1 1 d .
N3 N 0.4644(6) 0.11300(15) 0.1600(6) 0.0310(15) Uani 1 1 d .
N4 N 0.3533(6) 0.15175(15) 0.0413(6) 0.0325(16) Uani 1 1 d .
N5 N 0.1979(6) 0.07765(14) 0.1940(5) 0.0270(15) Uani 1 1 d .
N6 N 0.0840(6) 0.11442(15) 0.0664(6) 0.0310(15) Uani 1 1 d .
O1 O 0.2723(7) 0.04815(16) 0.8496(6) 0.0565(18) Uani 1 1 d .
O2 O -0.3319(7) 0.25579(16) 0.2232(7) 0.0617(19) Uani 1 1 d .
O3 O 0.9269(6) 0.04272(15) 0.3191(6) 0.0543(17) Uani 1 1 d .
O4 O 0.1966(6) 0.22260(13) -0.3807(5) 0.0400(14) Uani 1 1 d .
O5 O 0.3179(7) -0.05009(13) 0.3164(5) 0.0508(17) Uani 1 1 d .
O6 O -0.3203(6) 0.13655(15) -0.3198(6) 0.0484(16) Uani 1 1 d .
O7 O 0.3024(5) 0.18990(12) 0.2589(5) 0.0301(12) Uani 1 1 d .
O8 O 0.4247(5) 0.15455(12) 0.3753(5) 0.0332(13) Uani 1 1 d .
C1 C 0.1971(8) 0.10487(17) 0.5343(7) 0.0260(17) Uani 1 1 d .
C2 C 0.3281(8) 0.09845(18) 0.5828(7) 0.0318(19) Uani 1 1 d .
H2A H 0.3993 0.1072 0.5443 0.038 Uiso 1 1 calc R
C3 C 0.3571(9) 0.07955(19) 0.6861(7) 0.038(2) Uani 1 1 d .
H3A H 0.4466 0.0753 0.7143 0.045 Uiso 1 1 calc R
C4 C 0.2550(9) 0.0670(2) 0.7470(8) 0.041(2) Uani 1 1 d .
C5 C 0.1214(10) 0.0743(2) 0.7046(8) 0.048(2) Uani 1 1 d .
H5A H 0.0515 0.0670 0.7484 0.057 Uiso 1 1 calc R
C6 C 0.0912(9) 0.0923(2) 0.5981(8) 0.040(2) Uani 1 1 d .
H6A H 0.0017 0.0961 0.5688 0.048 Uiso 1 1 calc R
C7 C 0.4088(11) 0.0415(3) 0.8957(10) 0.073(3) Uani 1 1 d .
H7A H 0.4095 0.0281 0.9674 0.110 Uiso 1 1 calc R
H7B H 0.4548 0.0612 0.9175 0.110 Uiso 1 1 calc R
H7C H 0.4539 0.0307 0.8333 0.110 Uiso 1 1 calc R
C8 C 0.0774(7) 0.14327(17) 0.4054(7) 0.0270(18) Uani 1 1 d .
H8A H 0.0239 0.1478 0.4689 0.032 Uiso 1 1 calc R
C9 C -0.0468(7) 0.18291(17) 0.2855(7) 0.0273(18) Uani 1 1 d .
C10 C -0.1285(8) 0.18571(19) 0.1753(8) 0.035(2) Uani 1 1 d .
H10A H -0.1193 0.1712 0.1119 0.042 Uiso 1 1 calc R
C11 C -0.2231(9) 0.2099(2) 0.1590(8) 0.042(2) Uani 1 1 d .
H11A H -0.2788 0.2112 0.0856 0.050 Uiso 1 1 calc R
C12 C -0.2358(8) 0.23227(19) 0.2512(8) 0.038(2) Uani 1 1 d .
C13 C -0.1559(8) 0.2297(2) 0.3597(8) 0.042(2) Uani 1 1 d .
H13A H -0.1652 0.2444 0.4225 0.050 Uiso 1 1 calc R
C14 C -0.0605(8) 0.20525(19) 0.3772(8) 0.037(2) Uani 1 1 d .
H14A H -0.0057 0.2040 0.4512 0.045 Uiso 1 1 calc R
C15 C -0.3482(11) 0.2799(2) 0.3119(11) 0.069(3) Uani 1 1 d .
H15A H -0.4177 0.2945 0.2805 0.104 Uiso 1 1 calc R
H15B H -0.2647 0.2913 0.3290 0.104 Uiso 1 1 calc R
H15C H -0.3733 0.2702 0.3864 0.104 Uiso 1 1 calc R
C16 C 0.5837(8) 0.09486(19) 0.1945(7) 0.0306(19) Uani 1 1 d .
C17 C 0.7071(8) 0.10928(19) 0.2368(8) 0.038(2) Uani 1 1 d .
H17A H 0.7131 0.1315 0.2392 0.046 Uiso 1 1 calc R
C18 C 0.8177(9) 0.0915(2) 0.2742(8) 0.043(2) Uani 1 1 d .
H18A H 0.8989 0.1017 0.2992 0.052 Uiso 1 1 calc R
C19 C 0.8115(8) 0.0582(2) 0.2758(8) 0.038(2) Uani 1 1 d .
C20 C 0.6907(8) 0.0433(2) 0.2345(9) 0.044(2) Uani 1 1 d .
H20A H 0.6848 0.0211 0.2321 0.053 Uiso 1 1 calc R
C21 C 0.5781(8) 0.06223(19) 0.1965(8) 0.038(2) Uani 1 1 d .
H21A H 0.4966 0.0522 0.1718 0.046 Uiso 1 1 calc R
C22 C 0.9241(9) 0.0087(2) 0.3186(10) 0.057(3) Uani 1 1 d .
H22A H 1.0108 0.0006 0.3504 0.086 Uiso 1 1 calc R
H22B H 0.9030 0.0011 0.2357 0.086 Uiso 1 1 calc R
H22C H 0.8564 0.0013 0.3693 0.086 Uiso 1 1 calc R
C23 C 0.4598(8) 0.13282(19) 0.0648(7) 0.0328(19) Uani 1 1 d .
H23A H 0.5306 0.1335 0.0147 0.039 Uiso 1 1 calc R
C24 C 0.3372(7) 0.17087(18) -0.0660(7) 0.0280(18) Uani 1 1 d .
C25 C 0.3476(8) 0.1598(2) -0.1845(7) 0.0335(19) Uani 1 1 d .
H25A H 0.3844 0.1396 -0.1951 0.040 Uiso 1 1 calc R
C26 C 0.3054(8) 0.17767(19) -0.2873(7) 0.036(2) Uani 1 1 d .
H26A H 0.3163 0.1699 -0.3658 0.043 Uiso 1 1 calc R
C27 C 0.2467(8) 0.20728(18) -0.2729(7) 0.0291(18) Uani 1 1 d .
C28 C 0.2416(8) 0.21982(19) -0.1570(7) 0.035(2) Uani 1 1 d .
H28A H 0.2080 0.2404 -0.1476 0.042 Uiso 1 1 calc R
C29 C 0.2868(8) 0.20178(18) -0.0530(7) 0.0330(19) Uani 1 1 d .
H29A H 0.2833 0.2104 0.0253 0.040 Uiso 1 1 calc R
C30 C 0.1050(9) 0.2482(2) -0.3655(8) 0.040(2) Uani 1 1 d .
H30A H 0.0757 0.2572 -0.4447 0.061 Uiso 1 1 calc R
H30B H 0.1494 0.2644 -0.3139 0.061 Uiso 1 1 calc R
H30C H 0.0282 0.2402 -0.3277 0.061 Uiso 1 1 calc R
C31 C 0.2251(7) 0.04506(17) 0.2221(7) 0.0251(17) Uani 1 1 d .
C32 C 0.2720(8) 0.03728(19) 0.3423(8) 0.035(2) Uani 1 1 d .
H32A H 0.2820 0.0535 0.4010 0.042 Uiso 1 1 calc R
C33 C 0.3046(8) 0.00591(18) 0.3782(8) 0.0336(19) Uani 1 1 d .
H33A H 0.3365 0.0014 0.4594 0.040 Uiso 1 1 calc R
C34 C 0.2892(8) -0.01793(19) 0.2924(8) 0.037(2) Uani 1 1 d .
C35 C 0.2440(9) -0.01120(19) 0.1721(8) 0.041(2) Uani 1 1 d .
H35A H 0.2343 -0.0276 0.1141 0.049 Uiso 1 1 calc R
C36 C 0.2128(9) 0.0201(2) 0.1371(8) 0.040(2) Uani 1 1 d .
H36A H 0.1830 0.0245 0.0553 0.048 Uiso 1 1 calc R
C37 C 0.3321(12) -0.0592(2) 0.4419(9) 0.062(3) Uani 1 1 d .
H37A H 0.3515 -0.0816 0.4483 0.093 Uiso 1 1 calc R
H37B H 0.2496 -0.0547 0.4781 0.093 Uiso 1 1 calc R
H37C H 0.4047 -0.0473 0.4847 0.093 Uiso 1 1 calc R
C38 C 0.1072(8) 0.08407(18) 0.1012(7) 0.0297(18) Uani 1 1 d .
H38A H 0.0593 0.0675 0.0599 0.036 Uiso 1 1 calc R
C39 C -0.0195(8) 0.11990(18) -0.0319(7) 0.0300(18) Uani 1 1 d .
C40 C -0.1414(8) 0.10377(19) -0.0430(8) 0.035(2) Uani 1 1 d .
H40A H -0.1582 0.0884 0.0154 0.042 Uiso 1 1 calc R
C41 C -0.2391(8) 0.1100(2) -0.1392(8) 0.039(2) Uani 1 1 d .
H41A H -0.3203 0.0988 -0.1445 0.047 Uiso 1 1 calc R
C42 C -0.2174(8) 0.1326(2) -0.2271(8) 0.039(2) Uani 1 1 d .
C43 C -0.0981(8) 0.1498(2) -0.2159(8) 0.042(2) Uani 1 1 d .
H43A H -0.0827 0.1654 -0.2739 0.050 Uiso 1 1 calc R
C44 C -0.0008(8) 0.14387(19) -0.1176(8) 0.038(2) Uani 1 1 d .
H44A H 0.0778 0.1561 -0.1091 0.045 Uiso 1 1 calc R
C45 C -0.2908(10) 0.1552(3) -0.4229(9) 0.065(3) Uani 1 1 d .
H45A H -0.3694 0.1564 -0.4810 0.097 Uiso 1 1 calc R
H45B H -0.2180 0.1455 -0.4615 0.097 Uiso 1 1 calc R
H45D H -0.2648 0.1764 -0.3959 0.097 Uiso 1 1 calc R
C46 C 0.3923(8) 0.18297(18) 0.3453(7) 0.0303(18) Uani 1 1 d .
C47 C 0.4657(9) 0.2097(2) 0.4137(9) 0.047(2) Uani 1 1 d .
H47D H 0.4316 0.2298 0.3815 0.071 Uiso 1 1 calc R
H47A H 0.5605 0.2082 0.4039 0.071 Uiso 1 1 calc R
H47B H 0.4522 0.2083 0.4997 0.071 Uiso 1 1 calc R

loop_
_atom_site_aniso_label
_atom_site_aniso_U_11
_atom_site_aniso_U_22
_atom_site_aniso_U_33
_atom_site_aniso_U_23
_atom_site_aniso_U_13
_atom_site_aniso_U_12
Mo1 0.0257(4) 0.0254(4) 0.0296(4) 0.0046(3) 0.0019(3) 0.0028(3)
Mo2 0.0268(4) 0.0246(4) 0.0293(4) 0.0048(3) 0.0016(3) 0.0034(3)
N1 0.033(4) 0.025(3) 0.027(4) 0.008(3) 0.000(3) -0.001(3)
N2 0.028(4) 0.021(3) 0.031(4) 0.006(3) 0.004(3) 0.000(3)
N3 0.022(4) 0.030(4) 0.040(4) 0.006(3) 0.000(3) 0.005(3)
N4 0.033(4) 0.030(4) 0.035(4) 0.011(3) 0.006(3) 0.003(3)
N5 0.033(4) 0.032(4) 0.015(3) 0.007(3) -0.001(3) 0.004(3)
N6 0.033(4) 0.028(4) 0.031(4) 0.006(3) -0.001(3) 0.005(3)
O1 0.063(5) 0.065(4) 0.041(4) 0.032(3) 0.007(3) -0.001(4)
O2 0.054(4) 0.049(4) 0.082(5) -0.003(4) 0.006(4) 0.022(3)
O3 0.025(3) 0.051(4) 0.084(5) 0.013(3) -0.007(3) 0.005(3)
O4 0.043(4) 0.041(3) 0.034(3) 0.003(3) -0.002(3) 0.005(3)
O5 0.079(5) 0.029(3) 0.043(4) 0.002(3) 0.005(3) 0.015(3)
O6 0.033(3) 0.058(4) 0.050(4) 0.006(3) -0.016(3) 0.003(3)
O7 0.026(3) 0.028(3) 0.036(3) 0.008(2) 0.000(3) 0.004(2)
O8 0.026(3) 0.030(3) 0.042(3) 0.007(3) -0.002(2) 0.000(2)
C1 0.033(5) 0.021(4) 0.024(4) 0.000(3) 0.004(3) 0.004(3)
C2 0.037(5) 0.030(4) 0.031(5) 0.002(4) 0.012(4) -0.002(4)
C3 0.042(5) 0.034(5) 0.037(5) 0.003(4) -0.001(4) 0.002(4)
C4 0.048(6) 0.041(5) 0.033(5) 0.009(4) 0.007(4) 0.005(4)
C5 0.055(6) 0.049(6) 0.043(6) 0.017(5) 0.021(5) 0.003(5)
C6 0.037(5) 0.043(5) 0.043(5) 0.007(4) 0.014(4) 0.000(4)
C7 0.072(8) 0.093(9) 0.052(7) 0.038(6) -0.012(6) 0.003(7)
C8 0.023(4) 0.024(4) 0.035(5) 0.004(4) 0.007(3) -0.007(4)
C9 0.024(4) 0.022(4) 0.036(5) 0.009(4) 0.003(4) 0.001(3)
C10 0.032(5) 0.029(4) 0.045(5) 0.002(4) 0.002(4) 0.003(4)
C11 0.037(5) 0.042(5) 0.044(6) 0.005(4) -0.007(4) 0.007(4)
C12 0.032(5) 0.034(5) 0.048(6) 0.003(4) 0.000(4) 0.012(4)
C13 0.038(5) 0.046(5) 0.041(6) -0.009(4) 0.002(4) 0.009(4)
C14 0.032(5) 0.040(5) 0.038(5) -0.005(4) -0.003(4) 0.003(4)
C15 0.050(7) 0.055(7) 0.100(9) -0.002(6) -0.002(6) 0.016(5)
C16 0.027(4) 0.037(5) 0.029(5) 0.002(4) 0.009(3) 0.000(4)
C17 0.037(5) 0.029(5) 0.049(6) -0.001(4) 0.013(4) -0.004(4)
C18 0.027(5) 0.049(6) 0.053(6) 0.000(5) 0.002(4) -0.007(4)
C19 0.023(5) 0.047(5) 0.043(5) 0.018(4) 0.003(4) 0.004(4)
C20 0.035(5) 0.035(5) 0.062(6) 0.002(4) 0.000(4) 0.002(4)
C21 0.028(5) 0.028(5) 0.059(6) 0.000(4) 0.005(4) 0.000(4)
C22 0.027(5) 0.050(6) 0.096(8) 0.020(6) 0.004(5) 0.012(4)
C23 0.031(5) 0.034(5) 0.033(5) 0.003(4) 0.007(4) 0.002(4)
C24 0.018(4) 0.033(5) 0.034(5) 0.005(4) 0.008(3) 0.000(3)
C25 0.037(5) 0.036(5) 0.028(5) -0.001(4) 0.008(4) -0.006(4)
C26 0.039(5) 0.042(5) 0.028(5) -0.005(4) 0.016(4) -0.008(4)
C27 0.028(4) 0.032(4) 0.029(5) 0.003(4) 0.007(4) 0.003(4)
C28 0.037(5) 0.028(4) 0.040(5) 0.005(4) 0.006(4) 0.003(4)
C29 0.040(5) 0.033(5) 0.028(5) 0.004(4) 0.010(4) 0.001(4)
C30 0.047(5) 0.037(5) 0.036(5) 0.012(4) 0.000(4) 0.002(4)
C31 0.018(4) 0.030(4) 0.026(4) 0.004(3) -0.002(3) 0.000(3)
C32 0.033(5) 0.031(5) 0.041(5) -0.006(4) 0.001(4) -0.001(4)
C33 0.037(5) 0.032(5) 0.031(5) 0.006(4) -0.001(4) 0.002(4)
C34 0.038(5) 0.031(5) 0.041(5) 0.007(4) 0.006(4) 0.008(4)
C35 0.053(6) 0.026(5) 0.042(6) -0.009(4) -0.004(4) 0.006(4)
C36 0.045(5) 0.040(5) 0.035(5) 0.000(4) 0.008(4) -0.001(4)
C37 0.086(8) 0.040(6) 0.063(7) 0.019(5) 0.019(6) 0.020(5)
C38 0.038(5) 0.027(4) 0.025(4) -0.007(3) 0.005(4) -0.003(4)
C39 0.034(5) 0.024(4) 0.032(5) -0.002(4) 0.005(4) 0.004(4)
C40 0.038(5) 0.030(4) 0.037(5) 0.001(4) 0.005(4) -0.007(4)
C41 0.026(5) 0.048(5) 0.043(5) -0.004(4) -0.001(4) -0.006(4)
C42 0.029(5) 0.048(5) 0.039(5) -0.002(4) -0.003(4) 0.012(4)
C43 0.038(5) 0.041(5) 0.045(6) 0.013(4) -0.005(4) 0.005(4)
C44 0.030(5) 0.029(5) 0.053(6) 0.007(4) -0.004(4) -0.002(4)
C45 0.057(7) 0.078(8) 0.054(7) 0.015(6) -0.026(5) 0.008(6)
C46 0.025(4) 0.026(5) 0.040(5) 0.001(4) 0.003(4) -0.001(4)
C47 0.037(5) 0.033(5) 0.069(7) 0.007(4) -0.010(5) -0.004(4)

loop_
_atom_type_symbol
_atom_type_description
_atom_type_scat_dispersion_real
_atom_type_scat_dispersion_imag
_atom_type_scat_source
C C 0.0033 0.0016 'International Tables Vol C Tables 4.2.6.8 and 6.1.1.4'
H H 0.0000 0.0000 'International Tables Vol C Tables 4.2.6.8 and 6.1.1.4'
N N 0.0061 0.0033 'International Tables Vol C Tables 4.2.6.8 and 6.1.1.4'
O O 0.0106 0.0060 'International Tables Vol C Tables 4.2.6.8 and 6.1.1.4'
Mo Mo -1.6832 0.6857 'International Tables Vol C Tables 4.2.6.8 and 6.1.1.4'

loop_
_geom_angle_atom_site_label_1
_geom_angle_atom_site_label_2
_geom_angle_atom_site_label_3
_geom_angle
Mo2 Mo1 N3 93.37(17)
Mo2 Mo1 N5 92.86(16)
N3 Mo1 N5 92.7(2)
Mo2 Mo1 N1 92.58(16)
N3 Mo1 N1 170.3(2)
N5 Mo1 N1 94.7(2)
Mo2 Mo1 O8 91.20(14)
N3 Mo1 O8 87.5(2)
N5 Mo1 O8 175.9(2)
N1 Mo1 O8 84.7(2)
Mo1 Mo2 N6 92.71(16)
Mo1 Mo2 O7 92.53(13)
N6 Mo2 O7 174.6(2)
Mo1 Mo2 N4 91.96(17)
N6 Mo2 N4 94.3(2)
O7 Mo2 N4 86.7(2)
Mo1 Mo2 N2 92.42(16)
N6 Mo2 N2 94.4(2)
O7 Mo2 N2 84.3(2)
N4 Mo2 N2 170.1(2)
C8 N1 C1 121.6(6)
C8 N1 Mo1 117.4(5)
C1 N1 Mo1 121.0(5)
C8 N2 C9 119.2(6)
C8 N2 Mo2 116.6(5)
C9 N2 Mo2 122.6(5)
C23 N3 C16 120.3(6)
C23 N3 Mo1 117.0(5)
C16 N3 Mo1 121.4(5)
C23 N4 C24 121.5(6)
C23 N4 Mo2 117.8(5)
C24 N4 Mo2 120.5(5)
C38 N5 C31 117.7(6)
C38 N5 Mo1 117.4(5)
C31 N5 Mo1 124.6(5)
C38 N6 C39 117.1(6)
C38 N6 Mo2 117.1(5)
C39 N6 Mo2 125.7(5)
C4 O1 C7 116.3(7)
C12 O2 C15 118.4(8)
C19 O3 C22 117.3(7)
C27 O4 C30 115.5(6)
C34 O5 C37 116.1(7)
C42 O6 C45 116.7(7)
C46 O7 Mo2 116.5(5)
C46 O8 Mo1 116.3(5)
C2 C1 N1 119.2(7)
C2 C1 C6 117.2(7)
N1 C1 C6 123.6(7)
C3 C2 C1 122.5(7)
C4 C3 C2 120.4(8)
O1 C4 C3 125.2(8)
O1 C4 C5 116.1(8)
C3 C4 C5 118.8(8)
C6 C5 C4 121.1(8)
C5 C6 C1 119.8(8)
N1 C8 N2 120.6(7)
C14 C9 C10 118.6(7)
C14 C9 N2 122.2(7)
C10 C9 N2 119.1(7)
C11 C10 C9 120.5(8)
C10 C11 C12 120.6(8)
C13 C12 O2 125.5(8)
C13 C12 C11 119.2(8)
O2 C12 C11 115.3(8)
C12 C13 C14 120.7(8)
C9 C14 C13 120.5(8)
C21 C16 C17 117.3(8)
C21 C16 N3 120.1(7)
C17 C16 N3 122.4(7)
C18 C17 C16 121.4(8)
C17 C18 C19 121.0(8)
O3 C19 C20 124.9(8)
O3 C19 C18 116.3(8)
C20 C19 C18 118.8(8)
C19 C20 C21 119.0(8)
C16 C21 C20 122.4(8)
N3 C23 N4 119.5(7)
C25 C24 C29 117.5(7)
C25 C24 N4 124.7(7)
C29 C24 N4 116.9(7)
C26 C25 C24 122.2(8)
C25 C26 C27 119.5(7)
C28 C27 C26 119.9(7)
C28 C27 O4 124.1(7)
C26 C27 O4 116.0(7)
C27 C28 C29 120.1(7)
C24 C29 C28 120.5(7)
C32 C31 C36 116.9(7)
C32 C31 N5 118.0(7)
C36 C31 N5 125.1(7)
C31 C32 C33 122.2(7)
C34 C33 C32 119.0(8)
C33 C34 C35 120.6(7)
C33 C34 O5 124.6(8)
C35 C34 O5 114.8(7)
C34 C35 C36 119.9(8)
C35 C36 C31 121.4(8)
N5 C38 N6 119.8(7)
C40 C39 C44 117.6(7)
C40 C39 N6 123.4(7)
C44 C39 N6 119.0(7)
C39 C40 C41 121.4(8)
C42 C41 C40 120.8(8)
C41 C42 O6 115.9(8)
C41 C42 C43 119.0(8)
O6 C42 C43 125.1(8)
C42 C43 C44 120.1(8)
C39 C44 C43 121.0(8)
O8 C46 O7 123.3(7)
O8 C46 C47 118.3(7)
O7 C46 C47 118.4(7)

loop_
_geom_bond_atom_site_label_1
_geom_bond_atom_site_label_2
_geom_bond_distance
Mo1 Mo2 2.0889(9)
Mo1 N3 2.131(6)
Mo1 N5 2.134(6)
Mo1 N1 2.145(6)
Mo1 O8 2.166(5)
Mo2 N6 2.132(6)
Mo2 O7 2.138(5)
Mo2 N4 2.141(6)
Mo2 N2 2.158(6)
N1 C8 1.308(9)
N1 C1 1.414(9)
N2 C8 1.315(9)
N2 C9 1.446(9)
N3 C23 1.325(10)
N3 C16 1.427(10)
N4 C23 1.327(10)
N4 C24 1.412(10)
N5 C38 1.317(10)
N5 C31 1.416(9)
N6 C38 1.337(10)
N6 C39 1.431(10)
O1 C4 1.365(10)
O1 C7 1.429(12)
O2 C12 1.384(10)
O2 C15 1.414(12)
O3 C19 1.362(10)
O3 C22 1.424(11)
O4 C27 1.388(9)
O4 C30 1.424(10)
O5 C34 1.394(10)
O5 C37 1.412(11)
O6 C42 1.378(10)
O6 C45 1.420(11)
O7 C46 1.269(9)
O8 C46 1.265(9)
C1 C2 1.383(11)
C1 C6 1.414(11)
C2 C3 1.383(11)
C3 C4 1.368(12)
C4 C5 1.398(13)
C5 C6 1.392(12)
C9 C14 1.383(11)
C9 C10 1.389(11)
C10 C11 1.382(11)
C11 C12 1.385(12)
C12 C13 1.364(12)
C13 C14 1.394(11)
C16 C21 1.365(11)
C16 C17 1.404(11)
C17 C18 1.358(12)
C18 C19 1.391(12)
C19 C20 1.389(12)
C20 C21 1.400(12)
C24 C25 1.383(11)
C24 C29 1.398(11)
C25 C26 1.378(11)
C26 C27 1.383(11)
C27 C28 1.371(11)
C28 C29 1.399(11)
C31 C32 1.386(11)
C31 C36 1.392(11)
C32 C33 1.397(11)
C33 C34 1.364(11)
C34 C35 1.373(12)
C35 C36 1.389(11)
C39 C40 1.382(11)
C39 C44 1.393(11)
C40 C41 1.384(11)
C41 C42 1.376(12)
C42 C43 1.382(12)
C43 C44 1.396(11)
C46 C47 1.494(11)
